data_2213289
loop_
_publ_author_name
'H\"okelek, Tuncer'
'Sefero\(glu, Zeynel'
'\,Sahin, Ertan'
'Ertan, Nermin'

_publ_section_title 1,2-Dimethyl-3-[(5-methylsulfanyl-1,3,4-thiadiazol-2-yl)diazenyl]-1<i>H</i>-indole
_journal_coeditor_code EZ2070
_journal_issue 5
_journal_name_full 'Acta Crystallographica Section E'
_journal_page_first o2263
_journal_page_last o2264
_journal_paper_doi 10.1107/S1600536807015723
_journal_volume 63
_journal_year 2007
_chemical_formula_iupac 'C13 H13 N5 S2'
_chemical_formula_moiety 'C13 H13 N5 S2'
_chemical_formula_sum 'C13 H13 N5 S2'
_chemical_formula_weight 303.42
_chemical_name_systematic
;
3-(5-Methylsulfanyl-1,3,4-thiadiazol-2-yldiazenyl)-1,2-methyl-1H-indole
;
_space_group_IT_number 2
_symmetry_cell_setting triclinic
_symmetry_space_group_name_Hall '-P 1'
_symmetry_space_group_name_H-M 'P -1'
_atom_sites_solution_hydrogens geom
_atom_sites_solution_primary direct
_atom_sites_solution_secondary difmap
_audit_creation_method SHELXL-97
_cell_angle_alpha 78.488(4)
_cell_angle_beta 87.707(5)
_cell_angle_gamma 85.551(5)
_cell_formula_units_Z 4
_cell_length_a 7.2739(2)
_cell_length_b 13.4818(2)
_cell_length_c 14.7373(4)
_cell_measurement_reflns_used 6496
_cell_measurement_temperature 294(2)
_cell_measurement_theta_max 30.5
_cell_measurement_theta_min 2.3
_cell_volume 1411.43(6)
_computing_cell_refinement CrystalClear
_computing_data_collection 'CrystalClear (Rigaku/MSC, 2005)'
_computing_data_reduction CrystalClear
_computing_molecular_graphics 'ORTEP-3 for Windows (Farrugia, 1997)'
_computing_publication_material 'WinGX (Farrugia, 1999)'
_computing_structure_refinement 'SHELXL97 (Sheldrick, 1997)'
_computing_structure_solution 'SHELXS97 (Sheldrick, 1997)'
_diffrn_ambient_temperature 294(2)
_diffrn_measured_fraction_theta_full 0.990
_diffrn_measured_fraction_theta_max 0.990
_diffrn_measurement_device_type 'Rigaku R-AXIS RAPID-S'
_diffrn_measurement_method \w
_diffrn_radiation_monochromator graphite
_diffrn_radiation_source 'fine-focus sealed tube'
_diffrn_radiation_type MoK\a
_diffrn_radiation_wavelength 0.71073
_diffrn_reflns_av_R_equivalents 0.090
_diffrn_reflns_av_sigmaI/netI 0.067
_diffrn_reflns_limit_h_max 10
_diffrn_reflns_limit_h_min -9
_diffrn_reflns_limit_k_max 19
_diffrn_reflns_limit_k_min -19
_diffrn_reflns_limit_l_max 21
_diffrn_reflns_limit_l_min -21
_diffrn_reflns_number 40820
_diffrn_reflns_theta_full 30.6
_diffrn_reflns_theta_max 30.6
_diffrn_reflns_theta_min 2.3
_diffrn_standards_decay_% 0
_diffrn_standards_interval_count 0
_diffrn_standards_interval_time 0
_diffrn_standards_number 0
_exptl_absorpt_coefficient_mu 0.374
_exptl_absorpt_correction_type none
_exptl_crystal_colour orange
_exptl_crystal_density_diffrn 1.428
_exptl_crystal_density_method 'not measured'
_exptl_crystal_description rod-shaped
_exptl_crystal_F_000 632
_exptl_crystal_size_max 0.35
_exptl_crystal_size_mid 0.20
_exptl_crystal_size_min 0.15
_refine_diff_density_max 0.44
_refine_diff_density_min -0.32
_refine_ls_extinction_method none
_refine_ls_goodness_of_fit_ref 1.04
_refine_ls_hydrogen_treatment constr
_refine_ls_matrix_type full
_refine_ls_number_parameters 367
_refine_ls_number_reflns 8574
_refine_ls_number_restraints 0
_refine_ls_restrained_S_all 1.04
_refine_ls_R_factor_all 0.132
_refine_ls_R_factor_gt 0.074
_refine_ls_shift/su_max 0.000
_refine_ls_shift/su_mean 0.000
_refine_ls_structure_factor_coef Fsqd
_refine_ls_weighting_details 'calc w=1/[\s^2^(Fo^2^)+(0.073P)^2^+0.2984P] where P=(Fo^2^+2Fc^2^)/3'
_refine_ls_weighting_scheme calc
_refine_ls_wR_factor_gt 0.168
_refine_ls_wR_factor_ref 0.198
_reflns_number_gt 4852
_reflns_number_total 8574
_reflns_threshold_expression I>2\s(I)
_cod_data_source_file ez2070.cif
_cod_data_source_block I
_cod_database_code 2213289
_cod_database_fobs_code 2213289

loop_
_symmetry_equiv_pos_as_xyz
'x, y, z'
'-x, -y, -z'

loop_
_atom_site_type_symbol
_atom_site_label
_atom_site_fract_x
_atom_site_fract_y
_atom_site_fract_z
_atom_site_U_iso_or_equiv
_atom_site_adp_type
_atom_site_calc_flag
_atom_site_refinement_flags
_atom_site_occupancy
S S1 1.17923(11) -0.17537(6) 0.51896(5) 0.0551(2) Uani d . 1
S S2 1.09473(13) -0.38734(6) 0.49101(6) 0.0670(2) Uani d . 1
N N1 1.3678(3) 0.25000(18) 0.56512(16) 0.0535(6) Uani d . 1
N N2 1.2706(3) 0.02785(18) 0.49223(17) 0.0538(6) Uani d . 1
N N3 1.2485(3) 0.01002(18) 0.41008(17) 0.0567(6) Uani d . 1
N N4 1.1797(4) -0.1240(2) 0.34098(18) 0.0678(7) Uani d . 1
N N5 1.1372(4) -0.2248(2) 0.36225(18) 0.0671(7) Uani d . 1
C C1 1.3811(4) 0.2884(2) 0.47030(19) 0.0485(6) Uani d . 1
C C2 1.4220(4) 0.3845(2) 0.4240(2) 0.0580(7) Uani d . 1
H H2 1.4386 0.4357 0.4562 0.070 Uiso calc R 1
C C3 1.4373(5) 0.4017(2) 0.3290(2) 0.0656(8) Uani d . 1
H H3 1.4656 0.4653 0.2962 0.079 Uiso calc R 1
C C4 1.4108(5) 0.3250(3) 0.2818(2) 0.0685(9) Uani d . 1
H H4 1.4246 0.3380 0.2176 0.082 Uiso calc R 1
C C5 1.3646(4) 0.2295(2) 0.3269(2) 0.0597(8) Uani d . 1
H H5 1.3441 0.1796 0.2938 0.072 Uiso calc R 1
C C6 1.3495(4) 0.2102(2) 0.42350(18) 0.0477(6) Uani d . 1
C C7 1.3147(4) 0.1233(2) 0.49461(19) 0.0484(6) Uani d . 1
C C8 1.3296(4) 0.1511(2) 0.5805(2) 0.0531(7) Uani d . 1
C C9 1.3858(5) 0.3108(3) 0.6361(2) 0.0711(9) Uani d . 1
H H9A 1.2781 0.3565 0.6368 0.107 Uiso calc R 1
H H9B 1.4930 0.3489 0.6222 0.107 Uiso calc R 1
H H9C 1.3980 0.2666 0.6956 0.107 Uiso calc R 1
C C10 1.3124(5) 0.0876(3) 0.6741(2) 0.0689(9) Uani d . 1
H H10A 1.4181 0.0933 0.7092 0.103 Uiso calc R 1
H H10B 1.3052 0.0181 0.6692 0.103 Uiso calc R 1
H H10C 1.2028 0.1102 0.7048 0.103 Uiso calc R 1
C C11 1.2035(4) -0.0893(2) 0.4159(2) 0.0550(7) Uani d . 1
C C12 1.1334(4) -0.2605(2) 0.4507(2) 0.0535(7) Uani d . 1
C C13 1.0722(5) -0.3962(3) 0.6133(2) 0.0714(9) Uani d . 1
H H13A 1.1878 -0.3842 0.6370 0.107 Uiso calc R 1
H H13B 1.0377 -0.4627 0.6421 0.107 Uiso calc R 1
H H13C 0.9791 -0.3463 0.6267 0.107 Uiso calc R 1
S S1' 0.62784(11) 0.66795(6) -0.01644(5) 0.0571(2) Uani d . 1
S S2' 0.46922(13) 0.87745(6) 0.01533(6) 0.0678(3) Uani d . 1
N N1' 0.9622(3) 0.24570(18) -0.06669(15) 0.0527(6) Uani d . 1
N N2' 0.7788(3) 0.46619(18) 0.00804(17) 0.0570(6) Uani d . 1
N N3' 0.7404(4) 0.48210(18) 0.09035(17) 0.0594(6) Uani d . 1
N N4' 0.6201(4) 0.6144(2) 0.16144(18) 0.0667(7) Uani d . 1
N N5' 0.5498(4) 0.7144(2) 0.14185(18) 0.0672(7) Uani d . 1
C C1' 0.9679(4) 0.2070(2) 0.02806(19) 0.0516(7) Uani d . 1
C C2' 1.0311(4) 0.1109(2) 0.0742(2) 0.0573(7) Uani d . 1
H H2' 1.0752 0.0610 0.0419 0.069 Uiso calc R 1
C C3' 1.0257(5) 0.0927(2) 0.1696(2) 0.0634(8) Uani d . 1
H H3' 1.0670 0.0291 0.2025 0.076 Uiso calc R 1
C C4' 0.9596(5) 0.1674(3) 0.2176(2) 0.0676(9) Uani d . 1
H H4' 0.9575 0.1528 0.2820 0.081 Uiso calc R 1
C C5' 0.8970(4) 0.2630(2) 0.1719(2) 0.0588(7) Uani d . 1
H H5' 0.8535 0.3125 0.2048 0.071 Uiso calc R 1
C C6' 0.9005(4) 0.2839(2) 0.07464(19) 0.0512(6) Uani d . 1
C C7' 0.8528(4) 0.3712(2) 0.0037(2) 0.0522(7) Uani d . 1
C C8' 0.8935(4) 0.3445(2) -0.08153(19) 0.0532(7) Uani d . 1
C C9' 1.0097(5) 0.1864(2) -0.1379(2) 0.0683(9) Uani d . 1
H H9D 0.9122 0.1434 -0.1417 0.102 Uiso calc R 1
H H9E 1.1221 0.1454 -0.1223 0.102 Uiso calc R 1
H H9F 1.0259 0.2313 -0.1965 0.102 Uiso calc R 1
C C10' 0.8718(5) 0.4072(3) -0.1759(2) 0.0687(9) Uani d . 1
H H10D 0.9898 0.4110 -0.2076 0.103 Uiso calc R 1
H H10E 0.8225 0.4742 -0.1715 0.103 Uiso calc R 1
H H10F 0.7892 0.3769 -0.2098 0.103 Uiso calc R 1
C C11' 0.6660(4) 0.5808(2) 0.0863(2) 0.0559(7) Uani d . 1
C C12' 0.5461(4) 0.7510(2) 0.0537(2) 0.0564(7) Uani d . 1
C C13' 0.4764(5) 0.8906(3) -0.1085(2) 0.0725(9) Uani d . 1
H H13D 0.6006 0.8762 -0.1292 0.109 Uiso calc R 1
H H13E 0.4348 0.9587 -0.1366 0.109 Uiso calc R 1
H H13F 0.3977 0.8439 -0.1258 0.109 Uiso calc R 1

loop_
_atom_site_aniso_label
_atom_site_aniso_U_11
_atom_site_aniso_U_22
_atom_site_aniso_U_33
_atom_site_aniso_U_12
_atom_site_aniso_U_13
_atom_site_aniso_U_23
S1 0.0642(5) 0.0502(4) 0.0526(4) -0.0033(3) -0.0017(3) -0.0146(3)
S2 0.0842(6) 0.0507(4) 0.0686(5) -0.0111(4) -0.0019(4) -0.0154(4)
N1 0.0653(15) 0.0519(13) 0.0445(13) -0.0016(11) 0.0003(11) -0.0136(10)
N2 0.0502(14) 0.0535(14) 0.0582(15) 0.0002(11) -0.0014(11) -0.0139(11)
N3 0.0669(16) 0.0480(13) 0.0561(15) -0.0015(11) -0.0064(12) -0.0127(11)
N4 0.095(2) 0.0564(15) 0.0544(15) -0.0094(14) -0.0096(14) -0.0136(12)
N5 0.092(2) 0.0558(15) 0.0556(16) -0.0091(14) -0.0096(14) -0.0134(12)
C1 0.0501(16) 0.0507(15) 0.0444(14) 0.0011(12) -0.0030(12) -0.0096(12)
C2 0.0661(19) 0.0503(16) 0.0591(18) -0.0055(14) -0.0086(14) -0.0125(14)
C3 0.076(2) 0.0565(18) 0.060(2) -0.0108(16) -0.0036(16) 0.0009(15)
C4 0.085(2) 0.074(2) 0.0428(16) -0.0097(18) -0.0003(15) -0.0009(15)
C5 0.068(2) 0.067(2) 0.0460(16) -0.0026(15) -0.0002(14) -0.0168(14)
C6 0.0513(15) 0.0489(15) 0.0428(14) -0.0006(12) -0.0029(11) -0.0096(12)
C7 0.0509(16) 0.0467(15) 0.0487(15) -0.0022(12) -0.0028(12) -0.0124(12)
C8 0.0531(16) 0.0562(17) 0.0484(16) 0.0010(13) 0.0029(12) -0.0095(13)
C9 0.092(2) 0.074(2) 0.0534(19) -0.0048(19) -0.0016(17) -0.0277(16)
C10 0.083(2) 0.072(2) 0.0476(17) -0.0041(18) 0.0032(16) -0.0041(15)
C11 0.0575(17) 0.0514(16) 0.0561(18) 0.0003(13) -0.0037(13) -0.0119(13)
C12 0.0578(17) 0.0498(15) 0.0549(17) -0.0017(13) -0.0041(13) -0.0152(13)
C13 0.077(2) 0.067(2) 0.067(2) -0.0053(17) 0.0000(17) -0.0043(17)
S1' 0.0710(5) 0.0545(4) 0.0479(4) -0.0061(4) 0.0007(3) -0.0146(3)
S2' 0.0880(6) 0.0512(4) 0.0642(5) 0.0000(4) -0.0047(4) -0.0128(4)
N1' 0.0665(15) 0.0517(13) 0.0413(12) -0.0061(11) 0.0000(10) -0.0121(10)
N2' 0.0659(16) 0.0514(14) 0.0548(15) -0.0092(12) 0.0021(12) -0.0116(11)
N3' 0.0756(17) 0.0503(14) 0.0532(15) -0.0073(12) 0.0025(12) -0.0118(11)
N4' 0.093(2) 0.0568(15) 0.0506(15) -0.0018(14) 0.0019(13) -0.0124(12)
N5' 0.095(2) 0.0573(15) 0.0498(15) -0.0001(14) 0.0029(13) -0.0141(12)
C1' 0.0595(17) 0.0523(16) 0.0437(15) -0.0080(13) -0.0023(12) -0.0097(12)
C2' 0.0661(19) 0.0502(16) 0.0568(18) -0.0042(14) -0.0003(14) -0.0134(13)
C3' 0.075(2) 0.0567(18) 0.0538(18) -0.0072(15) -0.0074(15) 0.0017(14)
C4' 0.076(2) 0.080(2) 0.0446(17) -0.0133(18) -0.0028(15) -0.0041(16)
C5' 0.070(2) 0.0646(19) 0.0435(16) -0.0079(15) 0.0010(14) -0.0140(14)
C6' 0.0578(17) 0.0492(15) 0.0479(15) -0.0115(13) -0.0005(12) -0.0099(12)
C7' 0.0601(17) 0.0470(15) 0.0499(16) -0.0066(13) 0.0023(13) -0.0104(12)
C8' 0.0619(18) 0.0516(16) 0.0453(15) -0.0095(13) -0.0006(13) -0.0060(12)
C9' 0.091(2) 0.064(2) 0.0528(18) -0.0022(17) 0.0016(16) -0.0215(15)
C10' 0.084(2) 0.069(2) 0.0493(18) -0.0011(17) -0.0056(16) -0.0017(15)
C11' 0.0694(19) 0.0498(16) 0.0495(16) -0.0089(14) -0.0001(14) -0.0106(13)
C12' 0.0702(19) 0.0509(16) 0.0517(17) -0.0105(14) 0.0000(14) -0.0165(13)
C13' 0.083(2) 0.071(2) 0.060(2) -0.0106(18) -0.0119(17) -0.0012(17)

loop_
_atom_type_symbol
_atom_type_description
_atom_type_scat_dispersion_real
_atom_type_scat_dispersion_imag
_atom_type_scat_source
C C 0.0033 0.0016 'International Tables Vol C Tables 4.2.6.8 and 6.1.1.4'
H H 0.0000 0.0000 'International Tables Vol C Tables 4.2.6.8 and 6.1.1.4'
N N 0.0061 0.0033 'International Tables Vol C Tables 4.2.6.8 and 6.1.1.4'
S S 0.1246 0.1234 'International Tables Vol C Tables 4.2.6.8 and 6.1.1.4'

loop_
_geom_angle_atom_site_label_1
_geom_angle_atom_site_label_2
_geom_angle_atom_site_label_3
_geom_angle
C12 S1 C11 85.78(15)
C12 S2 C13 102.90(15)
C8 N1 C1 109.9(2)
C8 N1 C9 126.2(3)
C1 N1 C9 123.8(3)
N3 N2 C7 115.3(2)
N2 N3 C11 110.4(2)
C11 N4 N5 111.2(3)
C12 N5 N4 112.4(2)
C2 C1 N1 129.3(3)
C2 C1 C6 122.5(3)
N1 C1 C6 108.2(2)
C3 C2 C1 117.9(3)
C3 C2 H2 121.0
C1 C2 H2 121.0
C2 C3 C4 120.5(3)
C2 C3 H3 119.8
C4 C3 H3 119.8
C3 C4 C5 122.3(3)
C3 C4 H4 118.9
C5 C4 H4 118.9
C4 C5 C6 118.2(3)
C4 C5 H5 120.9
C6 C5 H5 120.9
C5 C6 C1 118.7(3)
C5 C6 C7 135.5(3)
C1 C6 C7 105.8(2)
N2 C7 C8 119.1(3)
N2 C7 C6 133.0(3)
C8 C7 C6 107.8(2)
N1 C8 C7 108.3(2)
N1 C8 C10 123.2(3)
C7 C8 C10 128.5(3)
N1 C9 H9A 109.5
N1 C9 H9B 109.5
H9A C9 H9B 109.5
N1 C9 H9C 109.5
H9A C9 H9C 109.5
H9B C9 H9C 109.5
C8 C10 H10A 109.5
C8 C10 H10B 109.5
H10A C10 H10B 109.5
C8 C10 H10C 109.5
H10A C10 H10C 109.5
H10B C10 H10C 109.5
N4 C11 N3 120.5(3)
N4 C11 S1 115.4(2)
N3 C11 S1 124.0(2)
N5 C12 S1 115.2(2)
N5 C12 S2 119.3(2)
S1 C12 S2 125.42(18)
S2 C13 H13A 109.5
S2 C13 H13B 109.5
H13A C13 H13B 109.5
S2 C13 H13C 109.5
H13A C13 H13C 109.5
H13B C13 H13C 109.5
C12' S1' C11' 85.57(15)
C12' S2' C13' 102.97(15)
C8' N1' C1' 109.4(2)
C8' N1' C9' 126.0(2)
C1' N1' C9' 124.5(2)
N3' N2' C7' 115.3(3)
N2' N3' C11' 110.3(2)
C11' N4' N5' 111.6(2)
C12' N5' N4' 112.3(3)
C2' C1' N1' 128.9(3)
C2' C1' C6' 122.7(3)
N1' C1' C6' 108.3(2)
C3' C2' C1' 117.3(3)
C3' C2' H2' 121.3
C1' C2' H2' 121.3
C2' C3' C4' 121.2(3)
C2' C3' H3' 119.4
C4' C3' H3' 119.4
C5' C4' C3' 121.6(3)
C5' C4' H4' 119.2
C3' C4' H4' 119.2
C4' C5' C6' 118.6(3)
C4' C5' H5' 120.7
C6' C5' H5' 120.7
C1' C6' C5' 118.6(3)
C1' C6' C7' 106.0(2)
C5' C6' C7' 135.4(3)
N2' C7' C8' 120.3(3)
N2' C7' C6' 132.1(3)
C8' C7' C6' 107.6(3)
N1' C8' C7' 108.6(2)
N1' C8' C10' 122.3(3)
C7' C8' C10' 129.1(3)
N1' C9' H9D 109.5
N1' C9' H9E 109.5
H9D C9' H9E 109.5
N1' C9' H9F 109.5
H9D C9' H9F 109.5
H9E C9' H9F 109.5
C8' C10' H10D 109.5
C8' C10' H10E 109.5
H10D C10' H10E 109.5
C8' C10' H10F 109.5
H10D C10' H10F 109.5
H10E C10' H10F 109.5
N4' C11' N3' 121.0(3)
N4' C11' S1' 115.2(2)
N3' C11' S1' 123.9(2)
N5' C12' S1' 115.3(2)
N5' C12' S2' 119.1(2)
S1' C12' S2' 125.49(18)
S2' C13' H13D 109.5
S2' C13' H13E 109.5
H13D C13' H13E 109.5
S2' C13' H13F 109.5
H13D C13' H13F 109.5
H13E C13' H13F 109.5

loop_
_geom_bond_atom_site_label_1
_geom_bond_atom_site_label_2
_geom_bond_distance
S1 C11 1.730(3)
S1 C12 1.728(3)
S2 C12 1.736(3)
S2 C13 1.785(3)
N1 C1 1.392(3)
N1 C8 1.356(4)
N1 C9 1.467(4)
N2 N3 1.299(3)
N2 C7 1.357(4)
N3 C11 1.388(4)
N4 C11 1.305(4)
N5 N4 1.388(3)
N5 C12 1.296(4)
C1 C2 1.387(4)
C1 C6 1.407(4)
C2 H2 0.9300
C3 C2 1.373(4)
C3 C4 1.386(4)
C3 H3 0.9300
C4 H4 0.9300
C5 C4 1.386(4)
C5 C6 1.396(4)
C5 H5 0.9300
C7 C8 1.400(4)
C7 C6 1.439(4)
C8 C10 1.478(4)
C9 H9A 0.9600
C9 H9B 0.9600
C9 H9C 0.9600
C10 H10A 0.9600
C10 H10B 0.9600
C10 H10C 0.9600
C13 H13A 0.9600
C13 H13B 0.9600
C13 H13C 0.9600
S1' C11' 1.738(3)
S1' C12' 1.728(3)
S2' C12' 1.740(3)
S2' C13' 1.797(3)
N1' C1' 1.391(3)
N1' C8' 1.364(4)
N1' C9' 1.457(4)
N2' N3' 1.290(3)
N2' C7' 1.362(4)
N3' C11' 1.388(4)
N4' C11' 1.301(4)
N5' N4' 1.383(4)
N5' C12' 1.295(4)
C1' C2' 1.391(4)
C1' C6' 1.401(4)
C2' C3' 1.378(4)
C2' H2' 0.9300
C3' C4' 1.389(5)
C3' H3' 0.9300
C4' H4' 0.9300
C5' C4' 1.382(4)
C5' H5' 0.9300
C6' C5' 1.404(4)
C7' C6' 1.440(4)
C8' C7' 1.390(4)
C8' C10' 1.484(4)
C9' H9D 0.9600
C9' H9E 0.9600
C9' H9F 0.9600
C10' H10D 0.9600
C10' H10E 0.9600
C10' H10F 0.9600
C13' H13D 0.9600
C13' H13E 0.9600
C13' H13F 0.9600

loop_
_geom_torsion_atom_site_label_1
_geom_torsion_atom_site_label_2
_geom_torsion_atom_site_label_3
_geom_torsion_atom_site_label_4
_geom_torsion
C12 S1 C11 N4 -0.3(3)
C12 S1 C11 N3 -179.2(3)
C11 S1 C12 N5 -0.2(3)
C11 S1 C12 S2 176.8(2)
C13 S2 C12 N5 -172.8(3)
C13 S2 C12 S1 10.3(3)
C8 N1 C1 C2 -178.3(3)
C9 N1 C1 C2 3.9(5)
C8 N1 C1 C6 0.1(3)
C9 N1 C1 C6 -177.6(3)
C1 N1 C8 C7 -0.8(3)
C9 N1 C8 C7 176.9(3)
C1 N1 C8 C10 178.1(3)
C9 N1 C8 C10 -4.2(5)
C7 N2 N3 C11 -179.8(2)
N3 N2 C7 C8 176.0(2)
N3 N2 C7 C6 -2.7(5)
N2 N3 C11 N4 -178.3(3)
N2 N3 C11 S1 0.5(4)
N5 N4 C11 N3 179.5(3)
N5 N4 C11 S1 0.6(4)
C12 N5 N4 C11 -0.7(4)
N4 N5 C12 S1 0.5(4)
N4 N5 C12 S2 -176.6(2)
N1 C1 C2 C3 176.3(3)
C6 C1 C2 C3 -2.0(4)
C2 C1 C6 C5 1.7(4)
N1 C1 C6 C5 -176.9(2)
C2 C1 C6 C7 179.2(3)
N1 C1 C6 C7 0.6(3)
C4 C3 C2 C1 0.5(5)
C2 C3 C4 C5 1.4(5)
C6 C5 C4 C3 -1.8(5)
C4 C5 C6 C1 0.2(4)
C4 C5 C6 C7 -176.3(3)
N2 C7 C6 C5 -5.4(6)
C8 C7 C6 C5 175.8(3)
N2 C7 C6 C1 177.7(3)
C8 C7 C6 C1 -1.1(3)
N2 C7 C8 N1 -177.8(2)
C6 C7 C8 N1 1.2(3)
N2 C7 C8 C10 3.3(5)
C6 C7 C8 C10 -177.7(3)
C12' S1' C11' N4' 0.1(3)
C12' S1' C11' N3' -179.7(3)
C11' S1' C12' N5' -0.1(3)
C11' S1' C12' S2' 177.7(2)
C13' S2' C12' N5' -176.9(3)
C13' S2' C12' S1' 5.5(3)
C8' N1' C1' C2' -178.6(3)
C9' N1' C1' C2' 5.7(5)
C8' N1' C1' C6' 0.0(3)
C9' N1' C1' C6' -175.7(3)
C1' N1' C8' C7' -0.2(3)
C9' N1' C8' C7' 175.4(3)
C1' N1' C8' C10' 179.5(3)
C9' N1' C8' C10' -4.9(5)
C7' N2' N3' C11' -180.0(2)
N3' N2' C7' C8' 177.7(3)
N3' N2' C7' C6' -1.3(5)
N2' N3' C11' N4' -178.7(3)
N2' N3' C11' S1' 1.1(4)
N5' N4' C11' N3' 179.7(3)
N5' N4' C11' S1' -0.1(4)
C12' N5' N4' C11' 0.0(4)
N4' N5' C12' S1' 0.0(4)
N4' N5' C12' S2' -177.9(2)
C2' C1' C6' C5' 0.1(4)
N1' C1' C6' C5' -178.6(2)
C2' C1' C6' C7' 178.9(3)
N1' C1' C6' C7' 0.2(3)
N1' C1' C2' C3' 178.4(3)
C6' C1' C2' C3' 0.0(5)
C1' C2' C3' C4' 0.0(5)
C2' C3' C4' C5' -0.1(5)
C6' C5' C4' C3' 0.2(5)
C1' C6' C5' C4' -0.2(4)
C7' C6' C5' C4' -178.5(3)
N2' C7' C6' C1' 178.8(3)
C8' C7' C6' C1' -0.3(3)
N2' C7' C6' C5' -2.8(6)
C8' C7' C6' C5' 178.1(3)
N1' C8' C7' N2' -178.9(3)
C10' C8' C7' N2' 1.5(5)
N1' C8' C7' C6' 0.3(3)
C10' C8' C7' C6' -179.3(3)

loop_
_cod_related_entry_id
_cod_related_entry_database
_cod_related_entry_code
1 ChemSpider 30655220
